data_4020055
loop_
_publ_author_name
'Jamie B. Scaglione'
'Nigam P. Rath'
'Douglas F. Covey'

_journal_name_full 'Journal of Organic Chemistry'
_journal_page_first 1089
_journal_page_last 1092
_journal_paper_doi 10.1021/jo048561m
_journal_volume 70
_journal_year 2005
_chemical_formula_sum 'C14 H22 O2'
_chemical_formula_weight 222.32
_space_group_IT_number 4
_symmetry_cell_setting monoclinic
_symmetry_space_group_name_Hall 'P 2yb'
_symmetry_space_group_name_H-M 'P 1 21 1'
_atom_sites_solution_hydrogens geom
_atom_sites_solution_primary direct
_atom_sites_solution_secondary difmap
_cell_angle_alpha 90.00
_cell_angle_beta 104.113(1)
_cell_angle_gamma 90.00
_cell_formula_units_Z 2
_cell_length_a 9.5550(2)
_cell_length_b 6.4178(1)
_cell_length_c 10.1281(2)
_cell_measurement_reflns_used 7836
_cell_measurement_temperature 150(2)
_cell_measurement_theta_max 28.27
_cell_measurement_theta_min 2.20
_cell_volume 602.33(2)
_diffrn_ambient_temperature 150(2)
_diffrn_detector_area_resol_mean ?
_diffrn_measurement_device_type 'CCD area detector'
_diffrn_measurement_method 'phi and omega scans'
_diffrn_radiation_monochromator graphite
_diffrn_radiation_source 'normal-focus sealed tube'
_diffrn_radiation_type MoK\a
_diffrn_radiation_wavelength 0.71073
_diffrn_reflns_av_R_equivalents 0.0195
_diffrn_reflns_av_sigmaI/netI 0.0302
_diffrn_reflns_limit_h_max 12
_diffrn_reflns_limit_h_min -12
_diffrn_reflns_limit_k_max 8
_diffrn_reflns_limit_k_min -8
_diffrn_reflns_limit_l_max 13
_diffrn_reflns_limit_l_min -13
_diffrn_reflns_number 13633
_diffrn_reflns_theta_max 27.99
_diffrn_reflns_theta_min 2.20
_diffrn_standards_decay_% ?
_diffrn_standards_interval_count ?
_diffrn_standards_interval_time ?
_diffrn_standards_number ?
_exptl_absorpt_coefficient_mu 0.080
_exptl_absorpt_correction_T_max 0.9874
_exptl_absorpt_correction_T_min 0.9719
_exptl_absorpt_correction_type none
_exptl_absorpt_process_details ?
_exptl_crystal_colour colorless
_exptl_crystal_density_diffrn 1.226
_exptl_crystal_density_meas ?
_exptl_crystal_density_method 'not measured'
_exptl_crystal_description recangular
_exptl_crystal_F_000 244
_exptl_crystal_size_max 0.36
_exptl_crystal_size_mid 0.16
_exptl_crystal_size_min 0.16
_refine_ls_abs_structure_details 'Flack H D (1983), Acta Cryst. A39, 876-881'
_refine_ls_abs_structure_Flack 0.7(11)
_refine_ls_extinction_coef ?
_refine_ls_extinction_method none
_refine_ls_goodness_of_fit_ref 1.052
_refine_ls_hydrogen_treatment refall
_refine_ls_matrix_type full
_refine_ls_number_parameters 233
_refine_ls_number_reflns 2892
_refine_ls_number_restraints 1
_refine_ls_restrained_S_all 1.052
_refine_ls_R_factor_all 0.0409
_refine_ls_R_factor_gt 0.0359
_refine_ls_shift/su_max 0.000
_refine_ls_shift/su_mean 0.000
_refine_ls_structure_factor_coef Fsqd
_refine_ls_weighting_details 'calc w=1/[\s^2^(Fo^2^)+(0.0495P)^2^+0.0540P] where P=(Fo^2^+2Fc^2^)/3'
_refine_ls_weighting_scheme calc
_refine_ls_wR_factor_gt 0.0855
_refine_ls_wR_factor_ref 0.0885
_reflns_number_gt 2621
_reflns_number_total 2892
_reflns_threshold_expression >2sigma(I)
_cod_depositor_comments
;
The following automatic conversions were performed:
'_symmetry_cell_setting' value 'Monoclinic' changed to 'monoclinic'
according to '/home/saulius/struct/CIF-dictionaries/cif_core.dic'
dictionary named 'cif_core.dic' version 2.4.1 from 2010-06-29.

Automatic conversion script
Id: cif_fix_enum 1527 2010-12-29 10:47:43Z saulius 

The following automatic conversions were performed:

'_exptl_crystal_density_meas' value 'no' was changed to '?' - the
value is perceived as not measured.

Automatic conversion script
Id: cif_fix_values 3008 2015-01-20 13:52:24Z robertas 
;
_cod_original_sg_symbol_H-M 'P 21'
_cod_database_code 4020055

loop_
_symmetry_equiv_pos_as_xyz
'x, y, z'
'-x, y+1/2, -z'

loop_
_atom_site_label
_atom_site_type_symbol
_atom_site_fract_x
_atom_site_fract_y
_atom_site_fract_z
_atom_site_U_iso_or_equiv
_atom_site_adp_type
_atom_site_occupancy
_atom_site_symmetry_multiplicity
_atom_site_calc_flag
_atom_site_refinement_flags
_atom_site_disorder_assembly
_atom_site_disorder_group
O1 O 0.21210(13) -0.1413(2) 0.29173(13) 0.0411(3) Uani 1 1 d . . .
H1 H 0.160(2) -0.216(4) 0.256(2) 0.050(7) Uiso 1 1 d . . .
O2 O 0.99125(10) 0.54359(19) 0.27373(11) 0.0323(3) Uani 1 1 d . . .
C1 C 0.25098(15) -0.0230(2) 0.18694(15) 0.0264(3) Uani 1 1 d . . .
H1A H 0.2808(17) -0.119(3) 0.1253(17) 0.029(4) Uiso 1 1 d . . .
C2 C 0.12997(15) 0.1181(3) 0.10414(17) 0.0310(3) Uani 1 1 d . . .
H2A H 0.0840(19) 0.054(3) 0.0200(19) 0.040(5) Uiso 1 1 d . . .
H2B H 0.058(2) 0.145(3) 0.163(2) 0.048(6) Uiso 1 1 d . . .
C3 C 0.20350(14) 0.3245(2) 0.07819(15) 0.0279(3) Uani 1 1 d . . .
H3B H 0.1752(17) 0.366(3) -0.0172(17) 0.028(4) Uiso 1 1 d . . .
H3C H 0.1772(16) 0.444(3) 0.1306(15) 0.022(4) Uiso 1 1 d . . .
C3A C 0.36514(13) 0.2766(2) 0.12836(13) 0.0212(3) Uani 1 1 d . . .
H3A H 0.3899(16) 0.189(3) 0.0545(16) 0.022(4) Uiso 1 1 d . . .
C4 C 0.47296(14) 0.4546(2) 0.16274(15) 0.0236(3) Uani 1 1 d . . .
H4B H 0.4652(18) 0.546(3) 0.0835(17) 0.030(4) Uiso 1 1 d . . .
H4C H 0.4489(17) 0.552(3) 0.2379(17) 0.028(4) Uiso 1 1 d . . .
C4A C 0.62670(13) 0.3660(2) 0.21007(13) 0.0195(3) Uani 1 1 d . . .
H4A H 0.6486(16) 0.295(3) 0.1285(15) 0.022(4) Uiso 1 1 d . . .
C5 C 0.73749(14) 0.5413(2) 0.25490(15) 0.0238(3) Uani 1 1 d . . .
H5A H 0.7130(17) 0.615(3) 0.3293(17) 0.024(4) Uiso 1 1 d . . .
H5B H 0.7332(19) 0.642(3) 0.1824(19) 0.035(5) Uiso 1 1 d . . .
C6 C 0.88969(14) 0.4622(2) 0.30707(14) 0.0232(3) Uani 1 1 d . . .
C7 C 0.90935(14) 0.2823(2) 0.40436(15) 0.0271(3) Uani 1 1 d . . .
H7A H 0.9015(16) 0.338(3) 0.4900(17) 0.027(4) Uiso 1 1 d . . .
H7B H 1.005(2) 0.225(3) 0.4185(19) 0.041(5) Uiso 1 1 d . . .
C8 C 0.79435(14) 0.1120(2) 0.35811(16) 0.0256(3) Uani 1 1 d . . .
H8B H 0.8029(18) 0.008(3) 0.4328(18) 0.034(5) Uiso 1 1 d . . .
H8C H 0.8129(17) 0.038(3) 0.2801(17) 0.027(4) Uiso 1 1 d . . .
C8A C 0.64182(14) 0.2036(2) 0.32446(14) 0.0202(3) Uani 1 1 d . . .
H8A H 0.6319(15) 0.278(2) 0.4076(15) 0.015(3) Uiso 1 1 d . . .
C9 C 0.52563(14) 0.0334(2) 0.28718(14) 0.0220(3) Uani 1 1 d . . .
H9A H 0.5359(17) -0.064(3) 0.3615(16) 0.022(4) Uiso 1 1 d . . .
H9B H 0.5423(17) -0.048(3) 0.2110(16) 0.027(4) Uiso 1 1 d . . .
C9A C 0.37409(13) 0.1287(2) 0.24908(13) 0.0203(3) Uani 1 1 d . . .
C10 C 0.33896(16) 0.2377(3) 0.37171(15) 0.0269(3) Uani 1 1 d . . .
H10A H 0.349(2) 0.141(3) 0.445(2) 0.048(5) Uiso 1 1 d . . .
H10B H 0.246(2) 0.288(3) 0.3527(18) 0.038(5) Uiso 1 1 d . . .
H10C H 0.3979(19) 0.360(3) 0.4038(19) 0.038(5) Uiso 1 1 d . . .

loop_
_atom_site_aniso_label
_atom_site_aniso_U_11
_atom_site_aniso_U_22
_atom_site_aniso_U_33
_atom_site_aniso_U_23
_atom_site_aniso_U_13
_atom_site_aniso_U_12
O1 0.0351(6) 0.0466(7) 0.0416(7) 0.0008(6) 0.0096(5) -0.0255(6)
O2 0.0220(5) 0.0362(5) 0.0421(6) -0.0012(5) 0.0142(4) -0.0100(4)
C1 0.0206(6) 0.0304(7) 0.0290(7) -0.0062(6) 0.0076(5) -0.0085(5)
C2 0.0156(6) 0.0445(8) 0.0324(8) -0.0087(7) 0.0052(6) -0.0043(6)
C3 0.0154(6) 0.0390(9) 0.0284(7) -0.0006(6) 0.0033(5) 0.0034(6)
C3A 0.0151(5) 0.0284(7) 0.0207(6) 0.0002(5) 0.0055(5) 0.0016(5)
C4 0.0174(6) 0.0241(7) 0.0295(7) 0.0073(6) 0.0063(5) 0.0023(5)
C4A 0.0153(5) 0.0211(6) 0.0229(6) 0.0017(5) 0.0063(5) -0.0012(5)
C5 0.0201(6) 0.0209(6) 0.0314(7) 0.0046(6) 0.0084(5) -0.0029(5)
C6 0.0198(6) 0.0240(6) 0.0263(7) -0.0062(6) 0.0069(5) -0.0056(5)
C7 0.0143(6) 0.0325(8) 0.0324(8) 0.0021(6) 0.0014(5) -0.0033(5)
C8 0.0169(6) 0.0241(7) 0.0344(8) 0.0047(6) 0.0035(6) 0.0000(5)
C8A 0.0152(5) 0.0214(6) 0.0238(7) 0.0025(5) 0.0041(5) -0.0022(5)
C9 0.0191(6) 0.0207(6) 0.0262(7) 0.0026(6) 0.0053(5) -0.0036(5)
C9A 0.0162(6) 0.0231(6) 0.0224(6) -0.0012(5) 0.0063(5) -0.0046(5)
C10 0.0214(7) 0.0367(8) 0.0247(7) -0.0055(6) 0.0095(5) -0.0072(6)
